data_1577391
loop_
_publ_author_name
'Li, Hai-Jun'
'Xi, Biying'
'Jing, Hui-Xian'
'Li, Xin'
'Jia, Hongnan'
'Fan, Manman'
'Zhu, Weiguo'
'Feng, Rui'
'Hao, Baorui'
'Li, Shi-Jun'
'Yu, Bing'
'Lan, Yu'
'Du, Jingzhen'

_publ_section_title
;
 Photo-Induced Terminal Alkyne Insertion into Arene Ring to Synthesize
 Boron-Doped Polycycles
;
_journal_name_full 'Chemical Science'
_journal_paper_doi 10.1039/D6SC02310J
_journal_year 2026
_chemical_formula_moiety 'C28 H27 B O'
_chemical_formula_sum 'C28 H27 B O'
_chemical_formula_weight 390.30
_space_group_crystal_system monoclinic
_space_group_IT_number 14
_space_group_name_Hall '-P 2ybc'
_space_group_name_H-M_alt 'P 1 21/c 1'
_atom_sites_solution_hydrogens geom
_atom_sites_solution_primary dual
_audit_creation_date 2025-08-28
_audit_creation_method
;
Olex2 1.5
(compiled 2025.03.04 svn.red2d20d0 for OlexSys, GUI svn.r7188)
;
_audit_update_record
;
2025-08-28 deposited with the CCDC.	2026-06-11 downloaded from the CCDC.
;
_cell_angle_alpha 90
_cell_angle_beta 108.852(3)
_cell_angle_gamma 90
_cell_formula_units_Z 4
_cell_length_a 10.7958(3)
_cell_length_b 15.2749(4)
_cell_length_c 14.0351(4)
_cell_measurement_reflns_used 18679
_cell_measurement_temperature 276.36(10)
_cell_measurement_theta_max 31.1260
_cell_measurement_theta_min 2.3880
_cell_volume 2190.30(11)
_computing_cell_refinement 'CrysAlisPro 1.171.43.142a (Rigaku OD, 2024)'
_computing_data_collection 'CrysAlisPro 1.171.43.142a (Rigaku OD, 2024)'
_computing_data_reduction 'CrysAlisPro 1.171.43.142a (Rigaku OD, 2024)'
_computing_molecular_graphics 'Olex2 1.5 (Dolomanov et al., 2009)'
_computing_publication_material 'Olex2 1.5 (Dolomanov et al., 2009)'
_computing_structure_refinement 'SHELXL 2019/3 (Sheldrick, 2015)'
_computing_structure_solution 'SHELXT 2018/2 (Sheldrick, 2018)'
_diffrn_ambient_environment air
_diffrn_ambient_temperature 276.36(10)
_diffrn_detector 'Hybrid Pixel Array Detector'
_diffrn_detector_area_resol_mean 10.0000
_diffrn_detector_type HyPix
_diffrn_measured_fraction_theta_full 0.999
_diffrn_measured_fraction_theta_max 0.836
_diffrn_measurement_details
;
List of Runs (angles in degrees, time in seconds):

  # Type    Start    End  Width  t~exp~   \w     \q     \k     \f   Frames
#--------------------------------------------------------------------------
  1  \w    -13.00  35.00   0.50    0.60    --    6.13 -99.00-150.00   96
  2  \w    -57.00 -31.00   0.50    0.60    --    6.13 -38.00-150.00   52
  3  \w      4.00  75.00   0.50    0.60    --    6.13  57.00-180.00  142
  4  \w    -17.00   9.00   0.50    0.60    --    6.13 -38.00-150.00   52
  5  \w     -7.00  79.00   0.50    0.60    --    6.13  38.00 -30.00  172
  6  \w     -9.00  75.00   0.50    0.60    --    6.13  57.00  60.00  168
  7  \w    -16.00  28.00   0.50    0.60    --   -4.10 -99.00  60.00   88
;
_diffrn_measurement_device 'four-circle diffractometer'
_diffrn_measurement_device_type 'XtaLAB Synergy R, HyPix'
_diffrn_measurement_method '\w scans'
_diffrn_orient_matrix_type 'CrysAlisPro convention (1999,Acta A55,543-557)'
_diffrn_orient_matrix_UB_11 0.0460256000
_diffrn_orient_matrix_UB_12 0.0301611000
_diffrn_orient_matrix_UB_13 -0.0073872000
_diffrn_orient_matrix_UB_21 -0.0299688000
_diffrn_orient_matrix_UB_22 0.0342720000
_diffrn_orient_matrix_UB_23 0.0187745000
_diffrn_orient_matrix_UB_31 0.0424689000
_diffrn_orient_matrix_UB_32 -0.0084932000
_diffrn_orient_matrix_UB_33 0.0494362000
_diffrn_radiation_monochromator mirror
_diffrn_radiation_probe x-ray
_diffrn_radiation_type 'Mo K\a'
_diffrn_radiation_wavelength 0.71073
_diffrn_reflns_av_R_equivalents 0.0246
_diffrn_reflns_av_unetI/netI 0.0195
_diffrn_reflns_Laue_measured_fraction_full 0.999
_diffrn_reflns_Laue_measured_fraction_max 0.836
_diffrn_reflns_limit_h_max 15
_diffrn_reflns_limit_h_min -14
_diffrn_reflns_limit_k_max 20
_diffrn_reflns_limit_k_min -21
_diffrn_reflns_limit_l_max 20
_diffrn_reflns_limit_l_min -19
_diffrn_reflns_number 29449
_diffrn_reflns_point_group_measured_fraction_full 0.999
_diffrn_reflns_point_group_measured_fraction_max 0.836
_diffrn_reflns_theta_full 25.242
_diffrn_reflns_theta_max 31.132
_diffrn_reflns_theta_min 2.398
_diffrn_source 'micro-focus sealed X-ray tube'
_diffrn_source_type 'Mova (Mo) X-ray Source'
_exptl_absorpt_coefficient_mu 0.069
_exptl_absorpt_correction_T_max 1.00000
_exptl_absorpt_correction_T_min 0.46736
_exptl_absorpt_correction_type multi-scan
_exptl_absorpt_process_details
;
CrysAlisPro 1.171.43.142a (Rigaku Oxford Diffraction, 2024)
Empirical absorption correction using spherical harmonics,
implemented in SCALE3 ABSPACK scaling algorithm.
;
_exptl_crystal_colour 'dull dark violet'
_exptl_crystal_colour_lustre dull
_exptl_crystal_colour_modifier dark
_exptl_crystal_colour_primary violet
_exptl_crystal_density_diffrn 1.184
_exptl_crystal_description block
_exptl_crystal_F_000 832
_exptl_crystal_size_max 0.1
_exptl_crystal_size_mid 0.1
_exptl_crystal_size_min 0.1
_refine_diff_density_max 0.331
_refine_diff_density_min -0.201
_refine_diff_density_rms 0.041
_refine_ls_extinction_method none
_refine_ls_goodness_of_fit_ref 1.101
_refine_ls_hydrogen_treatment constr
_refine_ls_matrix_type full
_refine_ls_number_parameters 277
_refine_ls_number_reflns 5911
_refine_ls_number_restraints 0
_refine_ls_restrained_S_all 1.101
_refine_ls_R_factor_all 0.0543
_refine_ls_R_factor_gt 0.0447
_refine_ls_shift/su_max 0.001
_refine_ls_shift/su_mean 0.000
_refine_ls_structure_factor_coef Fsqd
_refine_ls_weighting_details 'w=1/[\s^2^(Fo^2^)+(0.0732P)^2^+0.3968P] where P=(Fo^2^+2Fc^2^)/3'
_refine_ls_weighting_scheme calc
_refine_ls_wR_factor_gt 0.1293
_refine_ls_wR_factor_ref 0.1357
_reflns_Friedel_coverage 0.000
_reflns_number_gt 4817
_reflns_number_total 5911
_reflns_threshold_expression 'I > 2\s(I)'
_cod_data_source_file d6sc02310j2.cif
_cod_data_source_block exp_3012-lh_auto
_cod_database_code 1577391
_shelx_shelxl_version_number 2019/3
_chemical_oxdiff_formula 'C H B O'
_shelx_space_group_comment
;
The symmetry employed for this shelxl refinement is uniquely defined
by the following loop, which should always be used as a source of
symmetry information in preference to the above space-group names.
They are only intended as comments.
;
_shelx_estimated_absorpt_t_max 0.993
_shelx_estimated_absorpt_t_min 0.993
_olex2_refinement_description
;
1. Fixed Uiso
 At 1.2 times of:
  All C(H) groups
 At 1.5 times of:
  All C(H,H,H) groups
2.a Aromatic/amide H refined with riding coordinates:
 C15(H15), C13(H13), C9(H9), C24(H24), C22(H22), C4(H4), C7(H7), C6(H6), C5(H5)
2.b Idealised Me refined as rotating group:
 C19(H19A,H19B,H19C), C26(H26A,H26B,H26C), C18(H18A,H18B,H18C), C28(H28A,H28B,
 H28C), C17(H17A,H17B,H17C), C27(H27A,H27B,H27C)
;
_olex2_submission_special_instructions 'No special instructions were received'
_oxdiff_exptl_absorpt_empirical_details
;
Empirical correction (ABSPACK) includes:
- Absorption correction using spherical harmonics
- Frame scaling
;
_oxdiff_exptl_absorpt_empirical_full_max 1.727
_oxdiff_exptl_absorpt_empirical_full_min 0.710

loop_
_space_group_symop_operation_xyz
'x, y, z'
'-x, y+1/2, -z+1/2'
'-x, -y, -z'
'x, -y-1/2, z-1/2'

loop_
_atom_site_label
_atom_site_type_symbol
_atom_site_fract_x
_atom_site_fract_y
_atom_site_fract_z
_atom_site_U_iso_or_equiv
_atom_site_adp_type
_atom_site_occupancy
_atom_site_site_symmetry_order
_atom_site_calc_flag
_atom_site_refinement_flags_posn
_atom_site_refinement_flags_adp
_atom_site_refinement_flags_occupancy
_atom_site_disorder_assembly
_atom_site_disorder_group
O1 O 0.50569(8) 0.71925(6) 0.63884(6) 0.0341(2) Uani 1 1 d . . . . .
C12 C 0.77541(11) 0.45932(7) 0.60006(8) 0.0265(2) Uani 1 1 d . . . . .
C20 C 0.71364(10) 0.59314(7) 0.76802(7) 0.0249(2) Uani 1 1 d . . . . .
C16 C 0.79966(11) 0.56278(7) 0.41347(7) 0.0264(2) Uani 1 1 d . . . . .
C2 C 0.55271(11) 0.68669(7) 0.49557(8) 0.0271(2) Uani 1 1 d . . . . .
C15 C 0.86047(11) 0.48601(8) 0.41003(8) 0.0280(2) Uani 1 1 d . . . . .
H15 H 0.916648 0.486356 0.371858 0.034 Uiso 1 1 calc R U . . .
C11 C 0.73227(10) 0.54457(7) 0.57533(7) 0.0247(2) Uani 1 1 d . . . . .
C21 C 0.62115(11) 0.56756(7) 0.81395(8) 0.0272(2) Uani 1 1 d . . . . .
C10 C 0.71393(10) 0.58311(7) 0.47349(7) 0.0247(2) Uani 1 1 d . . . . .
C25 C 0.83585(11) 0.62446(7) 0.82947(8) 0.0281(2) Uani 1 1 d . . . . .
C1 C 0.57995(11) 0.66628(7) 0.59601(8) 0.0290(2) Uani 1 1 d . . . . .
C13 C 0.80799(11) 0.39439(7) 0.53746(8) 0.0273(2) Uani 1 1 d . . . . .
H13 H 0.798474 0.336646 0.554923 0.033 Uiso 1 1 calc R U . . .
C3 C 0.45373(11) 0.75405(7) 0.47192(8) 0.0290(2) Uani 1 1 d . . . . .
C14 C 0.85048(11) 0.40449(7) 0.45682(8) 0.0274(2) Uani 1 1 d . . . . .
C9 C 0.62563(11) 0.64960(7) 0.43793(8) 0.0273(2) Uani 1 1 d . . . . .
H9 H 0.613169 0.671144 0.373522 0.033 Uiso 1 1 calc R U . . .
C24 C 0.86264(12) 0.63020(8) 0.93339(8) 0.0323(2) Uani 1 1 d . . . . .
H24 H 0.944246 0.650182 0.973401 0.039 Uiso 1 1 calc R U . . .
C22 C 0.65046(12) 0.57511(8) 0.91784(8) 0.0305(2) Uani 1 1 d . . . . .
H22 H 0.588202 0.558526 0.947207 0.037 Uiso 1 1 calc R U . . .
C8 C 0.42988(11) 0.77088(8) 0.56240(9) 0.0314(2) Uani 1 1 d . . . . .
C4 C 0.38389(12) 0.80024(8) 0.38520(9) 0.0335(3) Uani 1 1 d . . . . .
H4 H 0.398625 0.790561 0.324333 0.040 Uiso 1 1 calc R U . . .
C23 C 0.77057(13) 0.60686(8) 0.97848(8) 0.0334(3) Uani 1 1 d . . . . .
C7 C 0.33987(13) 0.83227(9) 0.57128(10) 0.0380(3) Uani 1 1 d . . . . .
H7 H 0.326649 0.843255 0.632451 0.046 Uiso 1 1 calc R U . . .
C19 C 0.81983(14) 0.63511(9) 0.34621(9) 0.0363(3) Uani 1 1 d . . . . .
H19A H 0.891511 0.620173 0.322897 0.054 Uiso 1 1 calc R U . . .
H19B H 0.839044 0.688871 0.383527 0.054 Uiso 1 1 calc R U . . .
H19C H 0.741719 0.642137 0.289553 0.054 Uiso 1 1 calc R U . . .
C6 C 0.27054(12) 0.87645(9) 0.48411(11) 0.0399(3) Uani 1 1 d . . . . .
H6 H 0.208074 0.917550 0.486532 0.048 Uiso 1 1 calc R U . . .
C26 C 0.49086(12) 0.53015(9) 0.75198(9) 0.0371(3) Uani 1 1 d . . . . .
H26A H 0.437704 0.575703 0.711870 0.056 Uiso 1 1 calc R U . . .
H26B H 0.447558 0.505890 0.795878 0.056 Uiso 1 1 calc R U . . .
H26C H 0.504326 0.485040 0.708727 0.056 Uiso 1 1 calc R U . . .
C18 C 0.89899(14) 0.32537(8) 0.41487(10) 0.0371(3) Uani 1 1 d . . . . .
H18A H 0.849221 0.318707 0.344941 0.056 Uiso 1 1 calc R U . . .
H18B H 0.888827 0.274051 0.451133 0.056 Uiso 1 1 calc R U . . .
H18C H 0.989771 0.333056 0.421882 0.056 Uiso 1 1 calc R U . . .
C28 C 0.93772(12) 0.65346(10) 0.78362(10) 0.0391(3) Uani 1 1 d . . . . .
H28A H 0.969810 0.603467 0.757359 0.059 Uiso 1 1 calc R U . . .
H28B H 1.008886 0.681196 0.834233 0.059 Uiso 1 1 calc R U . . .
H28C H 0.899272 0.694172 0.730113 0.059 Uiso 1 1 calc R U . . .
C5 C 0.29218(12) 0.86079(9) 0.39270(10) 0.0384(3) Uani 1 1 d . . . . .
H5 H 0.243934 0.891698 0.335707 0.046 Uiso 1 1 calc R U . . .
C17 C 0.78632(15) 0.41964(8) 0.70189(9) 0.0394(3) Uani 1 1 d . . . . .
H17A H 0.842371 0.455460 0.754469 0.059 Uiso 1 1 calc R U . . .
H17B H 0.822464 0.361780 0.706262 0.059 Uiso 1 1 calc R U . . .
H17C H 0.701015 0.416640 0.709175 0.059 Uiso 1 1 calc R U . . .
C27 C 0.79845(17) 0.61653(11) 1.09045(9) 0.0494(4) Uani 1 1 d . . . . .
H27A H 0.891363 0.617240 1.123735 0.074 Uiso 1 1 calc R U . . .
H27B H 0.760578 0.568200 1.114976 0.074 Uiso 1 1 calc R U . . .
H27C H 0.761160 0.670311 1.103898 0.074 Uiso 1 1 calc R U . . .
B1 B 0.67857(12) 0.59809(8) 0.64979(9) 0.0265(2) Uani 1 1 d . . . . .

loop_
_atom_site_aniso_label
_atom_site_aniso_U_11
_atom_site_aniso_U_22
_atom_site_aniso_U_33
_atom_site_aniso_U_23
_atom_site_aniso_U_13
_atom_site_aniso_U_12
O1 0.0397(5) 0.0363(4) 0.0270(4) -0.0032(3) 0.0120(3) 0.0081(4)
C12 0.0284(5) 0.0294(5) 0.0230(5) -0.0017(4) 0.0100(4) -0.0020(4)
C20 0.0276(5) 0.0272(5) 0.0197(4) -0.0027(4) 0.0072(4) 0.0015(4)
C16 0.0297(5) 0.0309(5) 0.0190(4) -0.0028(4) 0.0085(4) -0.0057(4)
C2 0.0288(5) 0.0274(5) 0.0235(5) -0.0014(4) 0.0062(4) -0.0013(4)
C15 0.0277(5) 0.0351(6) 0.0237(5) -0.0047(4) 0.0117(4) -0.0046(4)
C11 0.0266(5) 0.0294(5) 0.0185(4) -0.0026(4) 0.0077(4) -0.0029(4)
C21 0.0302(5) 0.0283(5) 0.0232(5) -0.0025(4) 0.0089(4) -0.0001(4)
C10 0.0283(5) 0.0274(5) 0.0189(4) -0.0035(4) 0.0081(4) -0.0040(4)
C25 0.0281(5) 0.0295(5) 0.0255(5) -0.0027(4) 0.0073(4) 0.0005(4)
C1 0.0336(6) 0.0307(5) 0.0236(5) -0.0046(4) 0.0105(4) 0.0021(4)
C13 0.0297(5) 0.0254(5) 0.0286(5) -0.0023(4) 0.0118(4) -0.0023(4)
C3 0.0272(5) 0.0275(5) 0.0303(5) -0.0013(4) 0.0065(4) -0.0021(4)
C14 0.0252(5) 0.0305(5) 0.0272(5) -0.0052(4) 0.0093(4) -0.0020(4)
C9 0.0321(5) 0.0299(5) 0.0190(4) -0.0004(4) 0.0072(4) -0.0024(4)
C24 0.0333(6) 0.0330(6) 0.0245(5) -0.0043(4) 0.0007(4) -0.0009(5)
C22 0.0388(6) 0.0317(6) 0.0241(5) 0.0002(4) 0.0145(4) 0.0022(5)
C8 0.0305(6) 0.0300(6) 0.0320(6) -0.0032(4) 0.0076(4) -0.0001(4)
C4 0.0303(6) 0.0325(6) 0.0344(6) 0.0029(5) 0.0057(5) -0.0019(5)
C23 0.0475(7) 0.0313(6) 0.0189(5) -0.0020(4) 0.0074(4) 0.0039(5)
C7 0.0366(6) 0.0346(6) 0.0430(7) -0.0081(5) 0.0131(5) 0.0015(5)
C19 0.0483(7) 0.0368(6) 0.0295(6) 0.0024(5) 0.0205(5) -0.0018(5)
C6 0.0295(6) 0.0309(6) 0.0561(8) -0.0030(5) 0.0095(5) 0.0018(5)
C26 0.0333(6) 0.0447(7) 0.0340(6) -0.0064(5) 0.0119(5) -0.0085(5)
C18 0.0450(7) 0.0351(6) 0.0371(6) -0.0047(5) 0.0213(5) 0.0028(5)
C28 0.0304(6) 0.0497(7) 0.0381(6) -0.0044(5) 0.0123(5) -0.0059(5)
C5 0.0297(6) 0.0338(6) 0.0457(7) 0.0042(5) 0.0036(5) 0.0003(5)
C17 0.0616(8) 0.0324(6) 0.0294(6) 0.0050(5) 0.0219(6) 0.0087(6)
C27 0.0703(10) 0.0538(8) 0.0209(5) -0.0049(5) 0.0103(6) 0.0004(7)
B1 0.0300(6) 0.0293(6) 0.0205(5) -0.0031(4) 0.0085(4) -0.0020(5)

loop_
_atom_type_symbol
_atom_type_description
_atom_type_scat_dispersion_real
_atom_type_scat_dispersion_imag
_atom_type_scat_source
C C 0.0033 0.0016 'International Tables Vol C Tables 4.2.6.8 and 6.1.1.4'
H H 0.0000 0.0000 'International Tables Vol C Tables 4.2.6.8 and 6.1.1.4'
B B 0.0013 0.0007 'International Tables Vol C Tables 4.2.6.8 and 6.1.1.4'
O O 0.0106 0.0060 'International Tables Vol C Tables 4.2.6.8 and 6.1.1.4'

loop_
_geom_angle_atom_site_label_1
_geom_angle_atom_site_label_2
_geom_angle_atom_site_label_3
_geom_angle
_geom_angle_site_symmetry_1
_geom_angle_site_symmetry_3
_geom_angle_publ_flag
C8 O1 C1 106.02(8) . . ?
C11 C12 C13 128.37(10) . . ?
C11 C12 C17 121.75(10) . . ?
C13 C12 C17 109.77(10) . . ?
C21 C20 B1 121.98(9) . . ?
C25 C20 C21 118.51(9) . . ?
C25 C20 B1 119.13(9) . . ?
C15 C16 C10 127.27(10) . . ?
C15 C16 C19 116.18(10) . . ?
C10 C16 C19 116.53(10) . . ?
C1 C2 C3 107.08(10) . . ?
C1 C2 C9 121.26(10) . . ?
C9 C2 C3 131.36(10) . . ?
C16 C15 H15 115.5 . . ?
C16 C15 C14 129.06(10) . . ?
C14 C15 H15 115.5 . . ?
C12 C11 C10 122.48(9) . . ?
C12 C11 B1 119.06(9) . . ?
C10 C11 B1 117.69(9) . . ?
C20 C21 C26 120.59(9) . . ?
C22 C21 C20 120.10(10) . . ?
C22 C21 C26 119.30(10) . . ?
C16 C10 C11 123.31(9) . . ?
C9 C10 C16 116.07(9) . . ?
C9 C10 C11 120.00(9) . . ?
C20 C25 C28 120.45(10) . . ?
C24 C25 C20 119.94(10) . . ?
C24 C25 C28 119.60(10) . . ?
O1 C1 B1 126.38(9) . . ?
C2 C1 O1 110.16(10) . . ?
C2 C1 B1 123.44(10) . . ?
C12 C13 H13 115.0 . . ?
C14 C13 C12 130.03(10) . . ?
C14 C13 H13 115.0 . . ?
C8 C3 C2 105.20(10) . . ?
C4 C3 C2 135.33(11) . . ?
C4 C3 C8 119.47(11) . . ?
C15 C14 C18 115.55(10) . . ?
C13 C14 C15 125.26(10) . . ?
C13 C14 C18 119.10(10) . . ?
C2 C9 H9 118.7 . . ?
C10 C9 C2 122.50(10) . . ?
C10 C9 H9 118.7 . . ?
C25 C24 H24 119.2 . . ?
C23 C24 C25 121.60(11) . . ?
C23 C24 H24 119.2 . . ?
C21 C22 H22 119.3 . . ?
C23 C22 C21 121.45(11) . . ?
C23 C22 H22 119.3 . . ?
O1 C8 C3 111.51(10) . . ?
O1 C8 C7 125.36(11) . . ?
C7 C8 C3 123.13(11) . . ?
C3 C4 H4 121.0 . . ?
C5 C4 C3 117.97(12) . . ?
C5 C4 H4 121.0 . . ?
C24 C23 C22 118.38(10) . . ?
C24 C23 C27 121.27(12) . . ?
C22 C23 C27 120.34(12) . . ?
C8 C7 H7 121.8 . . ?
C8 C7 C6 116.42(12) . . ?
C6 C7 H7 121.8 . . ?
C16 C19 H19A 109.5 . . ?
C16 C19 H19B 109.5 . . ?
C16 C19 H19C 109.5 . . ?
H19A C19 H19B 109.5 . . ?
H19A C19 H19C 109.5 . . ?
H19B C19 H19C 109.5 . . ?
C7 C6 H6 119.2 . . ?
C7 C6 C5 121.63(12) . . ?
C5 C6 H6 119.2 . . ?
C21 C26 H26A 109.5 . . ?
C21 C26 H26B 109.5 . . ?
C21 C26 H26C 109.5 . . ?
H26A C26 H26B 109.5 . . ?
H26A C26 H26C 109.5 . . ?
H26B C26 H26C 109.5 . . ?
C14 C18 H18A 109.5 . . ?
C14 C18 H18B 109.5 . . ?
C14 C18 H18C 109.5 . . ?
H18A C18 H18B 109.5 . . ?
H18A C18 H18C 109.5 . . ?
H18B C18 H18C 109.5 . . ?
C25 C28 H28A 109.5 . . ?
C25 C28 H28B 109.5 . . ?
C25 C28 H28C 109.5 . . ?
H28A C28 H28B 109.5 . . ?
H28A C28 H28C 109.5 . . ?
H28B C28 H28C 109.5 . . ?
C4 C5 C6 121.37(12) . . ?
C4 C5 H5 119.3 . . ?
C6 C5 H5 119.3 . . ?
C12 C17 H17A 109.5 . . ?
C12 C17 H17B 109.5 . . ?
C12 C17 H17C 109.5 . . ?
H17A C17 H17B 109.5 . . ?
H17A C17 H17C 109.5 . . ?
H17B C17 H17C 109.5 . . ?
C23 C27 H27A 109.5 . . ?
C23 C27 H27B 109.5 . . ?
C23 C27 H27C 109.5 . . ?
H27A C27 H27B 109.5 . . ?
H27A C27 H27C 109.5 . . ?
H27B C27 H27C 109.5 . . ?
C11 B1 C20 131.02(10) . . ?
C1 B1 C20 116.75(9) . . ?
C1 B1 C11 112.21(9) . . ?

loop_
_geom_bond_atom_site_label_1
_geom_bond_atom_site_label_2
_geom_bond_distance
_geom_bond_site_symmetry_2
_geom_bond_publ_flag
O1 C1 1.4036(13) . ?
O1 C8 1.3694(14) . ?
C12 C11 1.3888(16) . ?
C12 C13 1.4418(15) . ?
C12 C17 1.5214(15) . ?
C20 C21 1.4075(15) . ?
C20 C25 1.4065(15) . ?
C20 B1 1.5800(15) . ?
C16 C15 1.3524(16) . ?
C16 C10 1.4719(14) . ?
C16 C19 1.5139(15) . ?
C2 C1 1.3796(15) . ?
C2 C3 1.4428(16) . ?
C2 C9 1.4166(15) . ?
C15 H15 0.9300 . ?
C15 C14 1.4280(16) . ?
C11 C10 1.4986(14) . ?
C11 B1 1.5774(15) . ?
C21 C22 1.3933(14) . ?
C21 C26 1.5069(16) . ?
C10 C9 1.3718(16) . ?
C25 C24 1.3950(15) . ?
C25 C28 1.5090(16) . ?
C1 B1 1.5063(17) . ?
C13 H13 0.9300 . ?
C13 C14 1.3605(15) . ?
C3 C8 1.3987(16) . ?
C3 C4 1.3981(16) . ?
C14 C18 1.5102(16) . ?
C9 H9 0.9300 . ?
C24 H24 0.9300 . ?
C24 C23 1.3864(18) . ?
C22 H22 0.9300 . ?
C22 C23 1.3884(18) . ?
C8 C7 1.3846(17) . ?
C4 H4 0.9300 . ?
C4 C5 1.3834(18) . ?
C23 C27 1.5089(16) . ?
C7 H7 0.9300 . ?
C7 C6 1.386(2) . ?
C19 H19A 0.9600 . ?
C19 H19B 0.9600 . ?
C19 H19C 0.9600 . ?
C6 H6 0.9300 . ?
C6 C5 1.397(2) . ?
C26 H26A 0.9600 . ?
C26 H26B 0.9600 . ?
C26 H26C 0.9600 . ?
C18 H18A 0.9600 . ?
C18 H18B 0.9600 . ?
C18 H18C 0.9600 . ?
C28 H28A 0.9600 . ?
C28 H28B 0.9600 . ?
C28 H28C 0.9600 . ?
C5 H5 0.9300 . ?
C17 H17A 0.9600 . ?
C17 H17B 0.9600 . ?
C17 H17C 0.9600 . ?
C27 H27A 0.9600 . ?
C27 H27B 0.9600 . ?
C27 H27C 0.9600 . ?

loop_
_geom_torsion_atom_site_label_1
_geom_torsion_atom_site_label_2
_geom_torsion_atom_site_label_3
_geom_torsion_atom_site_label_4
_geom_torsion
_geom_torsion_site_symmetry_1
_geom_torsion_site_symmetry_2
_geom_torsion_site_symmetry_3
_geom_torsion_site_symmetry_4
_geom_torsion_publ_flag
O1 C1 B1 C20 -7.48(17) . . . . ?
O1 C1 B1 C11 174.02(10) . . . . ?
O1 C8 C7 C6 -178.51(11) . . . . ?
C12 C11 C10 C16 -35.79(16) . . . . ?
C12 C11 C10 C9 153.56(11) . . . . ?
C12 C11 B1 C20 29.61(17) . . . . ?
C12 C11 B1 C1 -152.18(10) . . . . ?
C12 C13 C14 C15 -6.4(2) . . . . ?
C12 C13 C14 C18 169.96(11) . . . . ?
C20 C21 C22 C23 -0.63(18) . . . . ?
C20 C25 C24 C23 -0.95(18) . . . . ?
C16 C15 C14 C13 -20.69(19) . . . . ?
C16 C15 C14 C18 162.88(11) . . . . ?
C16 C10 C9 C2 -168.87(10) . . . . ?
C2 C1 B1 C20 170.82(10) . . . . ?
C2 C1 B1 C11 -7.67(16) . . . . ?
C2 C3 C8 O1 -0.19(13) . . . . ?
C2 C3 C8 C7 -179.97(11) . . . . ?
C2 C3 C4 C5 178.78(12) . . . . ?
C15 C16 C10 C11 33.38(16) . . . . ?
C15 C16 C10 C9 -155.63(11) . . . . ?
C11 C12 C13 C14 26.4(2) . . . . ?
C11 C10 C9 C2 2.44(16) . . . . ?
C21 C20 C25 C24 -0.49(16) . . . . ?
C21 C20 C25 C28 -179.42(11) . . . . ?
C21 C20 B1 C11 -115.84(14) . . . . ?
C21 C20 B1 C1 66.01(14) . . . . ?
C21 C22 C23 C24 -0.79(18) . . . . ?
C21 C22 C23 C27 178.43(12) . . . . ?
C10 C16 C15 C14 4.92(19) . . . . ?
C10 C11 B1 C20 -160.16(11) . . . . ?
C10 C11 B1 C1 18.05(14) . . . . ?
C25 C20 C21 C22 1.26(16) . . . . ?
C25 C20 C21 C26 -177.52(11) . . . . ?
C25 C20 B1 C11 71.45(16) . . . . ?
C25 C20 B1 C1 -106.70(12) . . . . ?
C25 C24 C23 C22 1.58(18) . . . . ?
C25 C24 C23 C27 -177.63(12) . . . . ?
C1 O1 C8 C3 -0.81(13) . . . . ?
C1 O1 C8 C7 178.96(12) . . . . ?
C1 C2 C3 C8 1.14(12) . . . . ?
C1 C2 C3 C4 -178.29(13) . . . . ?
C1 C2 C9 C10 9.23(17) . . . . ?
C13 C12 C11 C10 -0.64(18) . . . . ?
C13 C12 C11 B1 169.10(11) . . . . ?
C3 C2 C1 O1 -1.69(13) . . . . ?
C3 C2 C1 B1 179.77(11) . . . . ?
C3 C2 C9 C10 -177.91(11) . . . . ?
C3 C8 C7 C6 1.24(19) . . . . ?
C3 C4 C5 C6 0.76(18) . . . . ?
C9 C2 C1 O1 172.71(10) . . . . ?
C9 C2 C1 B1 -5.83(18) . . . . ?
C9 C2 C3 C8 -172.48(12) . . . . ?
C9 C2 C3 C4 8.1(2) . . . . ?
C8 O1 C1 C2 1.56(13) . . . . ?
C8 O1 C1 B1 -179.95(11) . . . . ?
C8 C3 C4 C5 -0.59(17) . . . . ?
C8 C7 C6 C5 -1.05(19) . . . . ?
C4 C3 C8 O1 179.35(10) . . . . ?
C4 C3 C8 C7 -0.43(18) . . . . ?
C7 C6 C5 C4 0.1(2) . . . . ?
C19 C16 C15 C14 -173.60(11) . . . . ?
C19 C16 C10 C11 -148.10(11) . . . . ?
C19 C16 C10 C9 22.89(14) . . . . ?
C26 C21 C22 C23 178.17(12) . . . . ?
C28 C25 C24 C23 177.99(12) . . . . ?
C17 C12 C11 C10 -176.58(11) . . . . ?
C17 C12 C11 B1 -6.84(16) . . . . ?
C17 C12 C13 C14 -157.24(13) . . . . ?
B1 C20 C21 C22 -171.50(10) . . . . ?
B1 C20 C21 C26 9.72(17) . . . . ?
B1 C20 C25 C24 172.48(10) . . . . ?
B1 C20 C25 C28 -6.45(16) . . . . ?
B1 C11 C10 C16 154.34(10) . . . . ?
B1 C11 C10 C9 -16.32(15) . . . . ?
